data_7216925
loop_
_publ_author_name
'Kirby, Anthony J.'
'Komarov, Igor V.'
'Feeder, Neil'

_publ_section_title
;
 Synthesis, structure and reactions of the most twisted amide
;
_journal_issue 4
_journal_name_full 'Journal of the Chemical Society, Perkin Transactions 2'
_journal_page_first 522
_journal_paper_doi 10.1039/b008270h
_journal_year 2001
_chemical_formula_sum 'C14 H26 I N O'
_chemical_formula_weight 351.26
_chemical_name_systematic
; 
? 
;
_space_group_IT_number 14
_symmetry_cell_setting monoclinic
_symmetry_space_group_name_Hall '-P 2yn'
_symmetry_space_group_name_H-M 'P 1 21/n 1'
_atom_sites_solution_hydrogens geom
_atom_sites_solution_primary direct
_atom_sites_solution_secondary difmap
_audit_creation_method SHELXL
_cell_angle_alpha 90.00
_cell_angle_beta 101.76(7)
_cell_angle_gamma 90.00
_cell_formula_units_Z 4
_cell_length_a 12.130(11)
_cell_length_b 8.810(7)
_cell_length_c 14.747(12)
_cell_measurement_reflns_used 25
_cell_measurement_temperature 150(2)
_cell_measurement_theta_max 35
_cell_measurement_theta_min 30
_cell_volume 1543(2)
_computing_structure_refinement 'SHELXL-93 (Sheldrick, 1993)'
_computing_structure_solution 'SHELXS-86 (Sheldrick, 1990)'
_diffrn_ambient_temperature 150(2)
_diffrn_measurement_device 'Rigaku R-Axis IIc'
_diffrn_radiation_monochromator graphite
_diffrn_radiation_source 'fine-focus sealed tube'
_diffrn_radiation_type MoK\a
_diffrn_radiation_wavelength 0.71069
_diffrn_reflns_av_R_equivalents 0.0740
_diffrn_reflns_av_sigmaI/netI 0.0453
_diffrn_reflns_limit_h_max 14
_diffrn_reflns_limit_h_min -14
_diffrn_reflns_limit_k_max 10
_diffrn_reflns_limit_k_min -10
_diffrn_reflns_limit_l_max 17
_diffrn_reflns_limit_l_min -17
_diffrn_reflns_number 10426
_diffrn_reflns_theta_max 25.33
_diffrn_reflns_theta_min 1.99
_exptl_absorpt_coefficient_mu 2.064
_exptl_absorpt_correction_type none
_exptl_crystal_colour white
_exptl_crystal_density_diffrn 1.512
_exptl_crystal_description block
_exptl_crystal_F_000 712
_exptl_crystal_size_max 0.25
_exptl_crystal_size_mid 0.20
_exptl_crystal_size_min 0.15
_refine_diff_density_max 0.691
_refine_diff_density_min -0.677
_refine_diff_density_rms 0.094
_refine_ls_extinction_method none
_refine_ls_goodness_of_fit_all 1.293
_refine_ls_goodness_of_fit_obs 1.312
_refine_ls_hydrogen_treatment refU
_refine_ls_matrix_type full
_refine_ls_number_parameters 163
_refine_ls_number_reflns 2606
_refine_ls_number_restraints 0
_refine_ls_restrained_S_all 1.340
_refine_ls_restrained_S_obs 1.312
_refine_ls_R_factor_all 0.0982
_refine_ls_R_factor_obs 0.0872
_refine_ls_shift/esd_max 0.012
_refine_ls_shift/esd_mean 0.001
_refine_ls_structure_factor_coef Fsqd
_refine_ls_weighting_details 'w=1/[\s^2^(Fo^2^)+(0.0243P)^2^+7.9419P] where P=(Fo^2^+2Fc^2^)/3'
_refine_ls_weighting_scheme calc
_refine_ls_wR_factor_all 0.1572
_refine_ls_wR_factor_obs 0.1473
_reflns_number_observed 2385
_reflns_number_total 2615
_reflns_observed_criterion >2sigma(I)
_cod_data_source_file b008270h.txt
_cod_data_source_block ak9705
_cod_depositor_comments
;
The following automatic conversions were performed:

'_symmetry_cell_setting' value 'Monoclinic' changed to 'monoclinic'
according to
/usr/data/users/saulius/automatic-downloads/retrospective/RSC/lib/dictionaries/cif_core.dic
dictionary named 'cif_core.dic' version 2.4.2 from 2011-04-26.

Automatic conversion script
Id: cif_fix_values 2281 2013-09-26 08:29:07Z andrius 

The following automatic conversions were performed:

'_refine_ls_weighting_scheme' value 'calc
w=1/[\s^2^(Fo^2^)+(0.0243P)^2^+7.9419P] where P=(Fo^2^+2Fc^2^)/3' was
changed to 'calc'. New tag '_refine_ls_weighting_details' was
created. The value of the new tag was set to
'w=1/[\s^2^(Fo^2^)+(0.0243P)^2^+7.9419P] where P=(Fo^2^+2Fc^2^)/3'.

Automatic conversion script
Id: cif_fix_values 3143 2015-03-26 13:38:13Z robertas 
;
_cod_original_cell_volume 1542.9(22)
_cod_original_sg_symbol_H-M P2(1)/n
_cod_database_code 7216925

loop_
_symmetry_equiv_pos_as_xyz
'x, y, z'
'-x+1/2, y+1/2, -z+1/2'
'-x, -y, -z'
'x-1/2, -y-1/2, z-1/2'

loop_
_atom_site_aniso_label
_atom_site_aniso_U_11
_atom_site_aniso_U_22
_atom_site_aniso_U_33
_atom_site_aniso_U_23
_atom_site_aniso_U_13
_atom_site_aniso_U_12
I1 0.0668(4) 0.0753(5) 0.0785(5) -0.0055(4) 0.0303(3) 0.0015(4)
C6 0.028(3) 0.024(4) 0.035(4) 0.004(3) 0.003(3) 0.003(3)
C14 0.048(5) 0.036(4) 0.053(5) 0.003(4) 0.004(4) -0.008(4)
C1 0.054(5) 0.036(4) 0.057(5) 0.006(4) 0.019(4) 0.008(4)
C2 0.060(5) 0.031(4) 0.042(5) -0.001(3) 0.011(4) 0.001(4)
C3 0.054(5) 0.039(5) 0.044(5) 0.006(4) 0.008(4) 0.001(4)
C4 0.038(4) 0.036(4) 0.054(5) 0.008(4) 0.009(4) -0.002(3)
C5 0.041(4) 0.032(4) 0.050(5) 0.014(3) 0.009(4) 0.008(3)
N1 0.049(4) 0.059(5) 0.068(5) 0.012(4) 0.020(3) 0.000(4)
C7 0.050(5) 0.037(4) 0.047(5) 0.005(3) 0.014(4) 0.003(3)
C8 0.039(4) 0.041(4) 0.057(5) 0.003(4) 0.009(4) -0.008(4)
C9 0.105(8) 0.044(5) 0.054(6) -0.006(4) 0.012(5) 0.001(5)
C10 0.065(6) 0.032(4) 0.072(6) 0.015(4) 0.012(5) -0.001(4)
C11 0.058(6) 0.067(6) 0.085(7) 0.007(5) 0.038(5) -0.005(5)
C12 0.080(7) 0.072(6) 0.052(6) 0.013(5) 0.011(5) 0.000(5)
C13 0.042(5) 0.076(7) 0.085(7) 0.014(5) -0.004(5) 0.008(5)
O1 0.080(7) 0.131(8) 0.087(7) 0.002(6) -0.005(5) -0.010(6)

loop_
_atom_site_label
_atom_site_type_symbol
_atom_site_fract_x
_atom_site_fract_y
_atom_site_fract_z
_atom_site_U_iso_or_equiv
_atom_site_thermal_displace_type
_atom_site_occupancy
_atom_site_calc_flag
_atom_site_refinement_flags
I1 I -0.31685(6) 0.10678(8) 0.91923(5) 0.0714(3) Uani 1 d .
C6 C -0.1065(5) 0.1293(7) 0.6997(5) 0.0295(15) Uani 1 d .
C14 C 0.1164(7) 0.2476(9) 0.7785(6) 0.046(2) Uani 1 d .
H14A H 0.1912(7) 0.2361(9) 0.8199(6) 0.055 Uiso 1 calc R
H14B H 0.1142(7) 0.3471(9) 0.7470(6) 0.055 Uiso 1 calc R
C1 C -0.0884(7) 0.2550(9) 0.7707(6) 0.048(2) Uani 1 d .
H1A H -0.0935(7) 0.3544(9) 0.7387(6) 0.057 Uiso 1 calc R
H1B H -0.1482(7) 0.2510(9) 0.8073(6) 0.057 Uiso 1 calc R
C2 C 0.0251(7) 0.2404(8) 0.8346(5) 0.045(2) Uani 1 d .
C3 C 0.0307(7) 0.0866(8) 0.8831(5) 0.046(2) Uani 1 d .
H3A H 0.1050(7) 0.0754(8) 0.9253(5) 0.055 Uiso 1 calc R
H3B H -0.0280(7) 0.0819(8) 0.9208(5) 0.055 Uiso 1 calc R
C4 C 0.0136(6) -0.0419(8) 0.8141(6) 0.042(2) Uani 1 d .
C5 C 0.1025(6) -0.0329(8) 0.7562(5) 0.041(2) Uani 1 d .
H5A H 0.0913(6) -0.1165(8) 0.7104(5) 0.050 Uiso 1 calc R
H5B H 0.1778(6) -0.0455(8) 0.7967(5) 0.050 Uiso 1 calc R
N1 N 0.0977(6) 0.1187(8) 0.7058(5) 0.058(2) Uani 1 d .
C7 C -0.0148(7) 0.1365(8) 0.6460(6) 0.044(2) Uani 1 d .
C8 C -0.0998(6) -0.0228(9) 0.7502(6) 0.046(2) Uani 1 d .
H8A H -0.1599(6) -0.0282(9) 0.7866(6) 0.055 Uiso 1 calc R
H8B H -0.1120(6) -0.1064(9) 0.7044(6) 0.055 Uiso 1 calc R
C9 C 0.0396(10) 0.3699(10) 0.9040(6) 0.068(3) Uani 1 d .
H9A H 0.1132(10) 0.3614(10) 0.9459(6) 0.082 Uiso 1 calc R
H9B H -0.0200(10) 0.3649(10) 0.9399(6) 0.082 Uiso 1 calc R
H9C H 0.0349(10) 0.4670(10) 0.8710(6) 0.082 Uiso 1 calc R
C10 C 0.0184(8) -0.1949(9) 0.8610(6) 0.057(2) Uani 1 d .
H10A H -0.0395(8) -0.2000(9) 0.8985(6) 0.068 Uiso 1 calc R
H10B H 0.0928(8) -0.2090(9) 0.9010(6) 0.068 Uiso 1 calc R
H10C H 0.0052(8) -0.2751(9) 0.8139(6) 0.068 Uiso 1 calc R
C11 C 0.1912(8) 0.1268(11) 0.6529(7) 0.067(3) Uani 1 d .
H11A H 0.2638(8) 0.1143(11) 0.6959(7) 0.080 Uiso 1 calc R
H11B H 0.1893(8) 0.2256(11) 0.6221(7) 0.080 Uiso 1 calc R
H11C H 0.1816(8) 0.0458(11) 0.6065(7) 0.080 Uiso 1 calc R
C12 C -0.0348(9) 0.1649(11) 0.5576(6) 0.068(3) Uani 1 d .
H12A H 0.0260(9) 0.1758(11) 0.5264(6) 0.082 Uiso 1 calc R
H12B H -0.1102(9) 0.1746(11) 0.5242(6) 0.082 Uiso 1 calc R
C13 C -0.2217(7) 0.1439(11) 0.6422(7) 0.070(3) Uani 1 d .
H13A H -0.2771(7) 0.1381(11) 0.6820(7) 0.084 Uiso 1 calc R
H13B H -0.2351(7) 0.0615(11) 0.5966(7) 0.084 Uiso 1 calc R
H13C H -0.2288(7) 0.2417(11) 0.6099(7) 0.084 Uiso 1 calc R
O1 O 0.3807(10) 0.0799(13) 0.8770(7) 0.102(3) Uani 1 d .
H1O H 0.3601(148) 0.0436(206) 0.9327(132) 0.186(84) Uiso 1 d .
H2O H 0.4460(96) 0.0867(127) 0.8858(75) 0.072(38) Uiso 1 d .

loop_
_atom_type_symbol
_atom_type_description
_atom_type_scat_dispersion_real
_atom_type_scat_dispersion_imag
_atom_type_scat_source
C C 0.0033 0.0016 'International Tables Vol C Tables 4.2.6.8 and 6.1.1.4'
H H 0.0000 0.0000 'International Tables Vol C Tables 4.2.6.8 and 6.1.1.4'
N N 0.0061 0.0033 'International Tables Vol C Tables 4.2.6.8 and 6.1.1.4'
I I -0.4742 1.8119 'International Tables Vol C Tables 4.2.6.8 and 6.1.1.4'
O O 0.0106 0.0060 'International Tables Vol C Tables 4.2.6.8 and 6.1.1.4'

loop_
_geom_angle_atom_site_label_1
_geom_angle_atom_site_label_2
_geom_angle_atom_site_label_3
_geom_angle
C13 C6 C7 114.2(7)
C13 C6 C1 108.6(6)
C7 C6 C1 108.5(6)
C13 C6 C8 107.8(6)
C7 C6 C8 109.0(6)
C1 C6 C8 108.7(6)
C2 C14 N1 109.2(6)
C2 C14 H14A 109.8(5)
N1 C14 H14A 109.8(4)
C2 C14 H14B 109.8(4)
N1 C14 H14B 109.8(4)
H14A C14 H14B 108.3
C2 C1 C6 110.9(6)
C2 C1 H1A 109.5(4)
C6 C1 H1A 109.5(4)
C2 C1 H1B 109.5(4)
C6 C1 H1B 109.5(4)
H1A C1 H1B 108.1
C1 C2 C14 109.4(7)
C1 C2 C9 108.9(7)
C14 C2 C9 109.9(7)
C1 C2 C3 108.5(7)
C14 C2 C3 109.0(6)
C9 C2 C3 111.3(7)
C4 C3 C2 111.3(6)
C4 C3 H3A 109.4(4)
C2 C3 H3A 109.4(4)
C4 C3 H3B 109.4(4)
C2 C3 H3B 109.4(4)
H3A C3 H3B 108.0
C5 C4 C3 109.0(6)
C5 C4 C8 107.9(7)
C3 C4 C8 108.7(6)
C5 C4 C10 109.9(6)
C3 C4 C10 112.0(7)
C8 C4 C10 109.3(6)
C4 C5 N1 111.2(6)
C4 C5 H5A 109.4(4)
N1 C5 H5A 109.4(4)
C4 C5 H5B 109.4(4)
N1 C5 H5B 109.4(4)
H5A C5 H5B 108.0
C7 N1 C11 113.0(7)
C7 N1 C5 108.9(6)
C11 N1 C5 109.7(6)
C7 N1 C14 108.9(6)
C11 N1 C14 107.7(7)
C5 N1 C14 108.6(6)
C12 C7 N1 125.5(8)
C12 C7 C6 122.2(8)
N1 C7 C6 112.2(7)
C4 C8 C6 110.7(6)
C4 C8 H8A 109.5(4)
C6 C8 H8A 109.5(4)
C4 C8 H8B 109.5(4)
C6 C8 H8B 109.5(4)
H8A C8 H8B 108.1
C2 C9 H9A 109.5(5)
C2 C9 H9B 109.5(5)
H9A C9 H9B 109.5
C2 C9 H9C 109.5(5)
H9A C9 H9C 109.5
H9B C9 H9C 109.5
C4 C10 H10A 109.5(5)
C4 C10 H10B 109.5(4)
H10A C10 H10B 109.5
C4 C10 H10C 109.5(5)
H10A C10 H10C 109.5
H10B C10 H10C 109.5
N1 C11 H11A 109.5(5)
N1 C11 H11B 109.5(5)
H11A C11 H11B 109.5
N1 C11 H11C 109.5(5)
H11A C11 H11C 109.5
H11B C11 H11C 109.5
C7 C12 H12A 120.0(6)
C7 C12 H12B 120.0(6)
H12A C12 H12B 120.0
C6 C13 H13A 109.5(5)
C6 C13 H13B 109.5(5)
H13A C13 H13B 109.5
C6 C13 H13C 109.5(5)
H13A C13 H13C 109.5
H13B C13 H13C 109.5
H1O O1 H2O 108.5(100)

loop_
_geom_bond_atom_site_label_1
_geom_bond_atom_site_label_2
_geom_bond_distance
C6 C13 1.485(10)
C6 C7 1.492(10)
C6 C1 1.509(10)
C6 C8 1.527(10)
C14 C2 1.513(11)
C14 N1 1.546(11)
C14 H14A 0.99
C14 H14B 0.99
C1 C2 1.507(11)
C1 H1A 0.99
C1 H1B 0.99
C2 C9 1.519(11)
C2 C3 1.527(10)
C3 C4 1.508(11)
C3 H3A 0.99
C3 H3B 0.99
C4 C5 1.508(10)
C4 C8 1.509(11)
C4 C10 1.511(10)
C5 N1 1.524(10)
C5 H5A 0.99
C5 H5B 0.99
N1 C7 1.474(11)
N1 C11 1.503(10)
C7 C12 1.301(11)
C8 H8A 0.99
C8 H8B 0.99
C9 H9A 0.98
C9 H9B 0.98
C9 H9C 0.98
C10 H10A 0.98
C10 H10B 0.98
C10 H10C 0.98
C11 H11A 0.98
C11 H11B 0.98
C11 H11C 0.98
C12 H12A 0.95
C12 H12B 0.95
C13 H13A 0.98
C13 H13B 0.98
C13 H13C 0.98
O1 H1O 0.96(18)
O1 H2O 0.78(11)

loop_
_geom_torsion_atom_site_label_1
_geom_torsion_atom_site_label_2
_geom_torsion_atom_site_label_3
_geom_torsion_atom_site_label_4
_geom_torsion
C13 C6 C1 C2 176.8(7)
C7 C6 C1 C2 -58.5(8)
C8 C6 C1 C2 59.8(8)
C6 C1 C2 C14 59.5(8)
C6 C1 C2 C9 179.5(6)
C6 C1 C2 C3 -59.3(8)
N1 C14 C2 C1 -58.4(8)
N1 C14 C2 C9 -177.9(6)
N1 C14 C2 C3 60.0(8)
C1 C2 C3 C4 58.9(8)
C14 C2 C3 C4 -60.0(9)
C9 C2 C3 C4 178.7(7)
C2 C3 C4 C5 58.4(8)
C2 C3 C4 C8 -58.9(8)
C2 C3 C4 C10 -179.8(7)
C3 C4 C5 N1 -58.6(9)
C8 C4 C5 N1 59.3(8)
C10 C4 C5 N1 178.4(7)
C4 C5 N1 C7 -58.9(9)
C4 C5 N1 C11 177.0(7)
C4 C5 N1 C14 59.5(8)
C2 C14 N1 C7 58.5(8)
C2 C14 N1 C11 -178.7(7)
C2 C14 N1 C5 -60.0(8)
C11 N1 C7 C12 -3.7(12)
C5 N1 C7 C12 -125.8(9)
C14 N1 C7 C12 116.0(9)
C11 N1 C7 C6 -179.6(6)
C5 N1 C7 C6 58.3(8)
C14 N1 C7 C6 -60.0(8)
C13 C6 C7 C12 5.0(11)
C1 C6 C7 C12 -116.3(9)
C8 C6 C7 C12 125.5(8)
C13 C6 C7 N1 -179.0(7)
C1 C6 C7 N1 59.7(8)
C8 C6 C7 N1 -58.4(8)
C5 C4 C8 C6 -59.1(8)
C3 C4 C8 C6 59.0(8)
C10 C4 C8 C6 -178.5(6)
C13 C6 C8 C4 -177.0(7)
C7 C6 C8 C4 58.6(8)
C1 C6 C8 C4 -59.5(8)
